data_7223594
loop_
_publ_author_name
'Mishra, Shashank'
'Jeanneau, Erwann'
'Rolland, Marc'
'Daniele, Stephane'

_publ_section_title
;
 Structural isomers of iron(III) N-methyl diethanolaminate as sol-gel
 precursors for iron-based oxide nanomaterials
;
_journal_name_full 'RSC Adv.'
_journal_paper_doi 10.1039/C5RA24627J
_journal_year 2015
_chemical_compound_source 'see text'
_chemical_formula_moiety 'C30 H66 Fe4 N6 O12, 6(C H Cl3)'
_chemical_formula_sum 'C36 H72 Cl18 Fe4 N6 O12'
_chemical_formula_weight 1642.50
_space_group_IT_number 2
_symmetry_cell_setting triclinic
_symmetry_Int_Tables_number 2
_symmetry_space_group_name_Hall '-P 1'
_symmetry_space_group_name_H-M 'P -1'
_atom_sites_solution_hydrogens geom
_atom_sites_solution_primary direct
_atom_sites_solution_secondary difmap
_audit_update_record
;
2015-11-18 deposited with the CCDC.
2015-12-18 downloaded from the CCDC.
;
_cell_angle_alpha 89.101(8)
_cell_angle_beta 74.396(10)
_cell_angle_gamma 70.145(9)
_cell_formula_units_Z 1
_cell_length_a 11.4770(12)
_cell_length_b 11.4866(10)
_cell_length_c 14.2984(16)
_cell_measurement_reflns_used 10120
_cell_measurement_temperature 100
_cell_volume 1701.6(3)
_computing_publication_material 'PLATON (Spek, 2003)'
_computing_structure_refinement 'SHELXL-97 (Sheldrick, 1997)'
_diffrn_ambient_temperature 100
_diffrn_measured_fraction_theta_full 0.999
_diffrn_measured_fraction_theta_max 0.999
_diffrn_measurement_device_type 'Oxford XCALIBUR'
_diffrn_radiation_probe x-ray
_diffrn_radiation_type MoK\a
_diffrn_radiation_wavelength 0.71073
_diffrn_reflns_av_R_equivalents 0.0405
_diffrn_reflns_av_sigmaI/netI 0.0817
_diffrn_reflns_limit_h_max 14
_diffrn_reflns_limit_h_min -14
_diffrn_reflns_limit_k_max 14
_diffrn_reflns_limit_k_min -14
_diffrn_reflns_limit_l_max 18
_diffrn_reflns_limit_l_min -18
_diffrn_reflns_number 24358
_diffrn_reflns_reduction_process
;
;
_diffrn_reflns_theta_full 27.50
_diffrn_reflns_theta_max 27.50
_diffrn_reflns_theta_min 2.78
_exptl_absorpt_coefficient_mu 1.594
_exptl_absorpt_correction_T_max 0.899
_exptl_absorpt_correction_T_min 0.515
_exptl_absorpt_correction_type empirical
_exptl_absorpt_process_details
;
CrysAlis RED, Oxford Diffraction Ltd.,
Version 1.171.31.7 (release 18-10-2006 CrysAlis171 .NET)
(compiled Oct 18 2006,16:28:17)
Empirical absorption correction using spherical harmonics,
 implemented in SCALE3 ABSPACK scaling algorithm.
;
_exptl_crystal_colour 'rediish brown'
_exptl_crystal_density_diffrn 1.603
_exptl_crystal_density_method 'Not Measured'
_exptl_crystal_F_000 836
_exptl_crystal_size_max 0.41
_exptl_crystal_size_mid 0.11
_exptl_crystal_size_min 0.06
_refine_diff_density_max 0.771
_refine_diff_density_min -0.568
_refine_diff_density_rms 0.070
_refine_ls_extinction_method none
_refine_ls_goodness_of_fit_ref 0.830
_refine_ls_hydrogen_treatment noref
_refine_ls_matrix_type full
_refine_ls_number_parameters 436
_refine_ls_number_reflns 7809
_refine_ls_number_restraints 514
_refine_ls_restrained_S_all 1.001
_refine_ls_R_factor_all 0.0908
_refine_ls_R_factor_gt 0.0413
_refine_ls_shift/su_max 0.001
_refine_ls_shift/su_mean 0.000
_refine_ls_structure_factor_coef Fsqd
_refine_ls_weighting_details 'calc w=1/[\s^2^(Fo^2^)+(0.0600P)^2^]         where P=(Fo^2^+2Fc^2^)/3'
_refine_ls_weighting_scheme calc
_refine_ls_wR_factor_gt 0.0945
_refine_ls_wR_factor_ref 0.1050
_reflns_number_gt 4271
_reflns_number_total 7809
_reflns_threshold_expression I>2\s(I)
_cod_data_source_file c5ra24627j2.cif
_cod_data_source_block smr83
_cod_database_code 7223594

loop_
_symmetry_equiv_pos_site_id
_symmetry_equiv_pos_as_xyz
1 x,y,z
2 -x,-y,-z

loop_
_atom_site_aniso_label
_atom_site_aniso_U_11
_atom_site_aniso_U_22
_atom_site_aniso_U_33
_atom_site_aniso_U_23
_atom_site_aniso_U_13
_atom_site_aniso_U_12
Fe1 0.0233(3) 0.0241(3) 0.0341(3) 0.0019(2) -0.0048(2) -0.0065(2)
Fe2 0.0256(3) 0.0265(3) 0.0263(3) 0.0015(2) -0.0067(2) -0.0071(2)
O1 0.0281(14) 0.0208(13) 0.0351(15) 0.0022(11) -0.0039(12) -0.0017(10)
O2 0.0255(14) 0.0326(15) 0.0553(18) 0.0071(13) -0.0123(13) -0.0102(12)
O3 0.0320(14) 0.0348(14) 0.0372(15) -0.0055(12) -0.0067(12) -0.0163(12)
O4 0.0561(19) 0.0383(16) 0.0356(16) 0.0103(13) -0.0228(14) -0.0170(14)
O5 0.0312(14) 0.0324(14) 0.0325(15) -0.0040(12) -0.0012(12) -0.0156(12)
O6 0.0330(15) 0.0325(15) 0.0552(18) 0.0079(13) -0.0200(14) -0.0088(12)
N1 0.0325(18) 0.0347(18) 0.041(2) 0.0113(15) -0.0083(16) -0.0076(15)
N2 0.054(2) 0.0382(19) 0.0302(19) 0.0009(15) -0.0105(16) -0.0119(17)
N3 0.0306(17) 0.0359(18) 0.0338(18) 0.0062(14) -0.0073(14) -0.0136(14)
C1 0.039(2) 0.023(2) 0.046(3) 0.0002(18) -0.007(2) 0.0007(17)
C2 0.048(3) 0.026(2) 0.057(3) 0.012(2) -0.012(2) -0.0051(19)
C3 0.032(2) 0.045(3) 0.075(3) 0.016(2) -0.019(2) -0.0038(19)
C4 0.031(2) 0.051(3) 0.077(3) 0.013(2) -0.023(2) -0.012(2)
C5 0.057(3) 0.060(3) 0.056(3) 0.025(3) -0.017(3) -0.005(2)
C6 0.052(3) 0.047(3) 0.048(3) -0.005(2) -0.013(2) -0.026(2)
C7 0.058(4) 0.032(3) 0.039(3) 0.000(2) -0.021(3) -0.018(3)
C8 0.102(6) 0.053(4) 0.046(5) 0.011(3) -0.049(5) -0.033(4)
C9 0.095(4) 0.057(3) 0.039(3) 0.014(2) -0.032(3) -0.027(3)
C10 0.074(5) 0.059(5) 0.043(4) -0.021(4) 0.001(3) -0.015(4)
C11 0.044(2) 0.038(2) 0.040(2) -0.0101(19) -0.0019(19) -0.0221(19)
C12 0.040(4) 0.055(5) 0.040(4) -0.001(4) -0.009(4) -0.028(4)
C13 0.030(4) 0.046(4) 0.058(6) 0.001(4) -0.012(4) -0.012(3)
C14 0.039(2) 0.043(2) 0.079(3) 0.016(2) -0.030(2) -0.011(2)
C15 0.036(5) 0.044(5) 0.049(5) 0.005(4) -0.002(4) -0.020(4)
C15A 0.044(6) 0.071(8) 0.053(6) 0.007(6) 0.001(5) -0.033(6)
C10A 0.090(12) 0.038(7) 0.033(10) -0.012(6) -0.009(9) -0.017(8)
C7A 0.073(9) 0.070(12) 0.041(7) -0.008(8) -0.024(8) -0.038(8)
C8A 0.096(14) 0.058(8) 0.032(8) 0.008(7) -0.032(9) -0.033(10)
C12A 0.043(5) 0.034(5) 0.040(5) 0.001(4) -0.010(4) -0.022(4)
C13A 0.046(6) 0.047(5) 0.062(7) 0.015(5) -0.031(5) -0.024(4)
Cl1 0.105(2) 0.0889(16) 0.098(2) 0.0317(15) 0.0252(15) -0.0080(14)
Cl2 0.0812(16) 0.0452(11) 0.0794(18) -0.0052(12) -0.0184(12) -0.0023(10)
Cl3 0.162(3) 0.0952(17) 0.201(3) 0.0847(19) -0.145(3) -0.0739(18)
C16 0.114(4) 0.042(3) 0.065(3) 0.015(2) -0.040(3) -0.026(3)
Cl1A 0.141(5) 0.081(3) 0.080(3) 0.035(3) -0.048(3) -0.037(3)
Cl2A 0.141(5) 0.081(3) 0.080(3) 0.035(3) -0.048(3) -0.037(3)
Cl3A 0.141(5) 0.081(3) 0.080(3) 0.035(3) -0.048(3) -0.037(3)
Cl4 0.226(5) 0.072(2) 0.264(6) 0.075(3) -0.186(5) -0.100(3)
Cl5 0.083(2) 0.0653(17) 0.0516(16) 0.0149(13) -0.0367(16) 0.0040(15)
Cl6 0.112(2) 0.0617(16) 0.0588(15) -0.0076(12) -0.0106(14) 0.0068(15)
C17 0.106(4) 0.036(3) 0.063(3) 0.007(2) -0.045(3) -0.016(3)
Cl4A 0.082(2) 0.0562(18) 0.0633(19) -0.0069(14) -0.0123(16) -0.0200(15)
Cl5A 0.082(2) 0.0562(18) 0.0633(19) -0.0069(14) -0.0123(16) -0.0200(15)
Cl6A 0.082(2) 0.0562(18) 0.0633(19) -0.0069(14) -0.0123(16) -0.0200(15)
Cl7 0.0455(7) 0.0974(11) 0.0847(10) -0.0233(8) -0.0199(7) -0.0230(7)
Cl8 0.0672(9) 0.1302(14) 0.0707(10) 0.0075(9) -0.0131(8) -0.0593(9)
Cl9 0.1306(15) 0.0519(9) 0.194(2) 0.0351(11) -0.1183(15) -0.0290(9)
C18 0.047(3) 0.045(3) 0.074(3) 0.006(2) -0.029(2) -0.020(2)

loop_
_atom_site_label
_atom_site_type_symbol
_atom_site_thermal_displace_type
_atom_site_fract_x
_atom_site_fract_y
_atom_site_fract_z
_atom_site_occupancy
_atom_site_U_iso_or_equiv
_atom_site_calc_flag
_atom_site_refinement_flags
Fe1 Fe Uani 1.01732(5) 0.00097(5) 0.10635(4) 1.000 0.0283(2) . .
Fe2 Fe Uani 0.76434(5) 0.06283(5) 0.29128(4) 1.000 0.0268(2) . .
O1 O Uani 0.9402(2) 0.1115(2) 0.01492(18) 1.000 0.0309(8) . .
O2 O Uani 0.8356(2) -0.0519(2) -0.0922(2) 1.000 0.0376(9) . .
O3 O Uani 0.9240(2) 0.1041(2) 0.23226(18) 1.000 0.0339(8) . .
O4 O Uani 0.7793(3) -0.0397(2) 0.39673(19) 1.000 0.0412(10) . .
O5 O Uani 0.8704(2) -0.0586(2) 0.17457(18) 1.000 0.0323(8) . .
O6 O Uani 0.6366(2) 0.2043(2) 0.2631(2) 1.000 0.0394(9) . .
N1 N Uani 0.8416(3) 0.1761(3) -0.1364(2) 1.000 0.0377(11) . .
N2 N Uani 0.7666(3) 0.1981(3) 0.4085(2) 1.000 0.0422(11) . .
N3 N Uani 0.6205(3) -0.0235(3) 0.2656(2) 1.000 0.0333(10) . .
C1 C Uani 0.8492(4) 0.2334(3) 0.0263(3) 1.000 0.0401(14) . .
C2 C Uani 0.8436(4) 0.2763(4) -0.0745(3) 1.000 0.0464(16) . .
C3 C Uani 0.7150(4) 0.1581(4) -0.1072(4) 1.000 0.0525(16) . .
C4 C Uani 0.7373(4) 0.0228(4) -0.1305(4) 1.000 0.0521(16) . .
C5 C Uani 0.8747(5) 0.2018(5) -0.2398(3) 1.000 0.0618(17) . .
C6 C Uani 0.9505(4) 0.1997(4) 0.2746(3) 1.000 0.0468(17) . .
C7 C Uani 0.8311(6) 0.2756(5) 0.3534(4) 0.726(8) 0.0408(19) . .
C8 C Uani 0.8363(9) 0.1119(6) 0.4665(6) 0.726(8) 0.060(3) . .
C9 C Uani 0.7929(6) 0.0034(5) 0.4830(3) 1.000 0.0609(19) . .
C10 C Uani 0.6309(7) 0.2719(7) 0.4673(5) 0.726(8) 0.064(3) . .
C11 C Uani 0.8160(4) -0.1357(4) 0.1375(3) 1.000 0.0405(12) . .
C12 C Uani 0.6679(7) -0.0660(8) 0.1639(5) 0.546(6) 0.042(3) . .
C13 C Uani 0.4956(7) 0.0842(7) 0.2904(7) 0.546(6) 0.045(3) . .
C14 C Uani 0.5269(4) 0.1950(4) 0.2428(4) 1.000 0.0519(14) . .
C15 C Uani 0.5976(8) -0.1232(8) 0.3280(6) 0.546(6) 0.043(3) . .
C15A C Uani 0.5257(11) -0.0360(12) 0.3496(7) 0.454(6) 0.056(4) . .
C10A C Uani 0.6874(19) 0.3350(13) 0.4245(13) 0.274(8) 0.057(6) . .
C7A C Uani 0.9067(16) 0.2000(19) 0.3828(10) 0.274(8) 0.056(6) . .
C8A C Uani 0.746(2) 0.1404(14) 0.5022(11) 0.274(8) 0.058(6) . .
C12A C Uani 0.7061(8) -0.1497(8) 0.2140(6) 0.454(6) 0.037(3) . .
C13A C Uani 0.5634(10) 0.0592(8) 0.1961(8) 0.454(6) 0.046(3) . .
Cl1 Cl Uani 0.2623(3) 0.3389(2) 0.4888(2) 0.780(4) 0.1156(11) . .
Cl2 Cl Uani 0.0868(3) 0.4183(3) 0.6777(2) 0.780(4) 0.0746(9) . .
Cl3 Cl Uani 0.0016(3) 0.3397(2) 0.5290(2) 0.780(4) 0.1263(15) . .
C16 C Uani 0.1434(5) 0.3140(4) 0.5724(3) 1.000 0.0710(19) . .
Cl1A Cl Uani 0.3192(8) 0.3391(8) 0.5384(6) 0.220(4) 0.098(2) . .
Cl2A Cl Uani 0.0612(13) 0.4212(14) 0.6594(9) 0.220(4) 0.098(2) . .
Cl3A Cl Uani 0.1296(10) 0.3245(7) 0.4560(5) 0.220(4) 0.098(2) . .
Cl4 Cl Uani 0.6297(5) 0.5677(3) 0.2410(4) 0.640(5) 0.151(3) . .
Cl5 Cl Uani 0.5173(7) 0.4854(7) 0.1115(4) 0.640(5) 0.0710(10) . .
Cl6 Cl Uani 0.3906(3) 0.5203(2) 0.31535(17) 0.640(5) 0.0900(10) . .
C17 C Uani 0.5576(5) 0.4745(4) 0.2214(3) 1.000 0.0663(19) . .
Cl4A Cl Uani 0.7096(5) 0.5305(4) 0.1825(3) 0.360(5) 0.0698(11) . .
Cl5A Cl Uani 0.5109(13) 0.4827(12) 0.1136(8) 0.360(5) 0.0698(11) . .
Cl6A Cl Uani 0.4621(5) 0.5647(4) 0.3153(3) 0.360(5) 0.0698(11) . .
Cl7 Cl Uani 0.21019(12) 0.32998(14) 0.21580(11) 1.000 0.0757(5) . .
Cl8 Cl Uani 0.37322(14) 0.25683(17) 0.01998(11) 1.000 0.0840(6) . .
Cl9 Cl Uani 0.10372(19) 0.41469(14) 0.05682(16) 1.000 0.1115(9) . .
C18 C Uani 0.2147(4) 0.2922(4) 0.0956(3) 1.000 0.0518(17) . .
H1B H Uiso 0.76490 0.23440 0.06420 1.000 0.0480 calc R
H1A H Uiso 0.87460 0.28890 0.06050 1.000 0.0480 calc R
H5A H Uiso 0.87020 0.13740 -0.27920 1.000 0.0920 calc R
H5B H Uiso 0.96060 0.20430 -0.25910 1.000 0.0920 calc R
H5C H Uiso 0.81480 0.28030 -0.24830 1.000 0.0920 calc R
H6C H Uiso 0.97450 0.25260 0.22510 0.726(8) 0.0560 calc .
H6D H Uiso 1.02190 0.16370 0.30250 0.726(8) 0.0560 calc .
H7C H Uiso 0.85550 0.32100 0.39700 0.726(8) 0.0490 calc .
H7D H Uiso 0.77220 0.33570 0.32370 0.726(8) 0.0490 calc .
H8C H Uiso 0.82270 0.15420 0.52880 0.726(8) 0.0710 calc .
H8D H Uiso 0.92800 0.08330 0.43340 0.726(8) 0.0710 calc .
H9C H Uiso 0.85530 -0.06260 0.50560 0.726(8) 0.0730 calc .
H9D H Uiso 0.71090 0.02720 0.53300 0.726(8) 0.0730 calc .
H10A H Uiso 0.58990 0.21630 0.49990 0.726(8) 0.0970 calc .
H10B H Uiso 0.58300 0.31760 0.42470 0.726(8) 0.0970 calc .
H10C H Uiso 0.63330 0.32860 0.51470 0.726(8) 0.0970 calc .
H11A H Uiso 0.83470 -0.21450 0.16650 0.546(6) 0.0490 calc .
H11B H Uiso 0.85190 -0.15180 0.06740 0.546(6) 0.0490 calc .
H12A H Uiso 0.64890 0.00420 0.12490 0.546(6) 0.0510 calc .
H12B H Uiso 0.62560 -0.12120 0.15000 0.546(6) 0.0510 calc .
H13A H Uiso 0.46100 0.10220 0.36050 0.546(6) 0.0540 calc .
H13B H Uiso 0.43270 0.06620 0.26510 0.546(6) 0.0540 calc .
H14A H Uiso 0.54220 0.18420 0.17280 0.546(6) 0.0620 calc .
H14B H Uiso 0.45400 0.27100 0.26740 0.546(6) 0.0620 calc .
H15A H Uiso 0.52890 -0.14440 0.31540 0.546(6) 0.0650 calc .
H15B H Uiso 0.57440 -0.09420 0.39530 0.546(6) 0.0650 calc .
H15C H Uiso 0.67490 -0.19530 0.31330 0.546(6) 0.0650 calc .
H2A H Uiso 0.76670 0.34870 -0.06840 1.000 0.0560 calc R
H2B H Uiso 0.91820 0.29950 -0.10450 1.000 0.0560 calc R
H3A H Uiso 0.65810 0.21040 -0.14240 1.000 0.0630 calc R
H3B H Uiso 0.67490 0.18070 -0.03800 1.000 0.0630 calc R
H4A H Uiso 0.65850 0.00580 -0.10240 1.000 0.0630 calc R
H4B H Uiso 0.76200 0.00440 -0.20060 1.000 0.0630 calc R
H6A H Uiso 0.90540 0.27940 0.25440 0.274(8) 0.0560 calc .
H6B H Uiso 1.04230 0.18520 0.25330 0.274(8) 0.0560 calc .
H7A H Uiso 0.90800 0.27380 0.41390 0.274(8) 0.0680 calc .
H7B H Uiso 0.96280 0.12740 0.40470 0.274(8) 0.0680 calc .
H8A H Uiso 0.65450 0.17050 0.53690 0.274(8) 0.0690 calc .
H8B H Uiso 0.79170 0.16310 0.54260 0.274(8) 0.0690 calc .
H9A H Uiso 0.88350 -0.02900 0.48080 0.274(8) 0.0730 calc .
H9B H Uiso 0.74680 -0.03020 0.53730 0.274(8) 0.0730 calc .
H10D H Uiso 0.70340 0.37170 0.47740 0.274(8) 0.0850 calc .
H10E H Uiso 0.59750 0.34580 0.43980 0.274(8) 0.0850 calc .
H10F H Uiso 0.71110 0.37460 0.36630 0.274(8) 0.0850 calc .
H11C H Uiso 0.88150 -0.21680 0.11470 0.454(6) 0.0490 calc .
H11D H Uiso 0.78640 -0.09950 0.08270 0.454(6) 0.0490 calc .
H12C H Uiso 0.73800 -0.20540 0.26040 0.454(6) 0.0440 calc .
H12D H Uiso 0.65710 -0.18490 0.18470 0.454(6) 0.0440 calc .
H13C H Uiso 0.48730 0.04470 0.18960 0.454(6) 0.0560 calc .
H13D H Uiso 0.62530 0.04550 0.13240 0.454(6) 0.0560 calc .
H14C H Uiso 0.49920 0.25540 0.19780 0.454(6) 0.0620 calc .
H14D H Uiso 0.45680 0.21130 0.30230 0.454(6) 0.0620 calc .
H15D H Uiso 0.46810 -0.06780 0.32960 0.454(6) 0.0830 calc .
H15E H Uiso 0.47760 0.04370 0.38520 0.454(6) 0.0830 calc .
H15F H Uiso 0.56780 -0.09230 0.39060 0.454(6) 0.0830 calc .
H16 H Uiso 0.15010 0.23130 0.59440 1.000 0.0850 calc R
H17 H Uiso 0.58470 0.38830 0.23850 1.000 0.0790 calc R
H18 H Uiso 0.19020 0.21840 0.09490 1.000 0.0620 calc R

loop_
_atom_type_symbol
_atom_type_description
_atom_type_scat_dispersion_real
_atom_type_scat_dispersion_imag
_atom_type_scat_source
O O 0.0106 0.0060 'International Tables Vol C Tables 4.2.6.8 and 6.1.1.4'
N N 0.0061 0.0033 'International Tables Vol C Tables 4.2.6.8 and 6.1.1.4'
Fe Fe 0.3463 0.8444 'International Tables Vol C Tables 4.2.6.8 and 6.1.1.4'
Cl Cl 0.1484 0.1585 'International Tables Vol C Tables 4.2.6.8 and 6.1.1.4'
H H 0.0000 0.0000 'International Tables Vol C Tables 4.2.6.8 and 6.1.1.4'
C C 0.0033 0.0016 'International Tables Vol C Tables 4.2.6.8 and 6.1.1.4'

loop_
_geom_angle_atom_site_label_1
_geom_angle_atom_site_label_2
_geom_angle_atom_site_label_3
_geom_angle
_geom_angle_site_symmetry_1
_geom_angle_site_symmetry_3
_geom_angle_publ_flag
O1 Fe1 O3 101.14(10) . . yes
O1 Fe1 O5 101.16(10) . . yes
O1 Fe1 O1 75.14(10) . 2_755 yes
O1 Fe1 O2 97.48(11) . 2_755 yes
O1 Fe1 N1 151.02(10) . 2_755 yes
O3 Fe1 O5 72.42(10) . . yes
O1 Fe1 O3 162.42(11) 2_755 . yes
O2 Fe1 O3 91.86(11) 2_755 . yes
O3 Fe1 N1 107.81(10) . 2_755 yes
O1 Fe1 O5 91.25(10) 2_755 . yes
O2 Fe1 O5 157.56(11) 2_755 . yes
O5 Fe1 N1 89.21(11) . 2_755 yes
O1 Fe1 O2 105.63(11) 2_755 2_755 yes
O1 Fe1 N1 77.66(10) 2_755 2_755 yes
O2 Fe1 N1 80.31(12) 2_755 2_755 yes
O3 Fe2 O4 112.88(13) . . yes
O3 Fe2 O5 72.53(10) . . yes
O3 Fe2 O6 100.40(10) . . yes
O3 Fe2 N2 75.65(11) . . yes
O3 Fe2 N3 146.68(10) . . yes
O4 Fe2 O5 102.33(10) . . yes
O4 Fe2 O6 137.04(13) . . yes
O4 Fe2 N2 78.56(11) . . yes
O4 Fe2 N3 86.99(13) . . yes
O5 Fe2 O6 113.38(11) . . yes
O5 Fe2 N2 145.71(12) . . yes
O5 Fe2 N3 77.34(11) . . yes
O6 Fe2 N2 84.52(12) . . yes
O6 Fe2 N3 78.69(11) . . yes
N2 Fe2 N3 136.48(12) . . yes
Fe1 O1 C1 133.4(2) . . yes
Fe1 O1 Fe1 104.86(10) . 2_755 yes
Fe1 O1 C1 120.3(2) 2_755 . yes
Fe1 O2 C4 116.8(2) 2_755 . yes
Fe1 O3 Fe2 107.87(11) . . yes
Fe1 O3 C6 129.7(2) . . yes
Fe2 O3 C6 122.2(2) . . yes
Fe2 O4 C9 121.1(3) . . yes
Fe1 O5 Fe2 106.14(11) . . yes
Fe1 O5 C11 130.1(2) . . yes
Fe2 O5 C11 120.0(2) . . yes
Fe2 O6 C14 121.4(2) . . yes
C2 N1 C3 111.8(3) . . yes
C2 N1 C5 110.2(3) . . yes
Fe1 N1 C2 106.5(3) 2_755 . yes
C3 N1 C5 110.7(4) . . yes
Fe1 N1 C3 105.0(2) 2_755 . yes
Fe1 N1 C5 112.5(3) 2_755 . yes
Fe2 N2 C7 104.1(3) . . yes
Fe2 N2 C8 101.1(3) . . yes
Fe2 N2 C10 110.4(4) . . yes
Fe2 N2 C7A 106.5(6) . . yes
Fe2 N2 C8A 106.9(7) . . yes
Fe2 N2 C10A 124.4(8) . . yes
C7 N2 C8 116.5(5) . . yes
C7 N2 C10 112.2(4) . . yes
C8 N2 C10 111.6(5) . . yes
C7A N2 C8A 106.2(11) . . yes
C7A N2 C10A 101.8(12) . . yes
C8A N2 C10A 109.7(9) . . yes
Fe2 N3 C12 104.5(4) . . yes
Fe2 N3 C13 102.9(4) . . yes
Fe2 N3 C15 117.7(4) . . yes
Fe2 N3 C12A 103.6(4) . . yes
Fe2 N3 C13A 101.9(5) . . yes
Fe2 N3 C15A 117.1(5) . . yes
C12 N3 C13 113.3(5) . . yes
C12 N3 C15 111.8(5) . . yes
C13 N3 C15 106.5(5) . . yes
C12A N3 C13A 110.0(5) . . yes
C12A N3 C15A 110.3(7) . . yes
C13A N3 C15A 113.1(7) . . yes
O1 C1 C2 108.6(3) . . yes
N1 C2 C1 110.2(3) . . yes
N1 C3 C4 108.4(4) . . yes
O2 C4 C3 109.2(4) . . yes
O3 C6 C7 109.0(4) . . yes
O3 C6 C7A 108.5(8) . . yes
N2 C7 C6 111.6(4) . . yes
N2 C7A C6 106.5(11) . . yes
N2 C8 C9 111.2(7) . . yes
N2 C8A C9 109.5(10) . . yes
O4 C9 C8 110.6(5) . . yes
O4 C9 C8A 115.4(8) . . yes
O5 C11 C12A 110.7(4) . . yes
O5 C11 C12 107.4(4) . . yes
N3 C12 C11 109.3(6) . . yes
N3 C12A C11 109.0(6) . . yes
N3 C13 C14 106.1(6) . . yes
N3 C13A C14 104.5(7) . . yes
O6 C14 C13 110.3(5) . . yes
O6 C14 C13A 108.1(5) . . yes
O1 C1 H1A 110.00 . . no
O1 C1 H1B 110.00 . . no
C2 C1 H1A 110.00 . . no
C2 C1 H1B 110.00 . . no
H1A C1 H1B 108.00 . . no
N1 C2 H2A 110.00 . . no
N1 C2 H2B 110.00 . . no
C1 C2 H2A 110.00 . . no
C1 C2 H2B 110.00 . . no
H2A C2 H2B 108.00 . . no
N1 C3 H3A 110.00 . . no
N1 C3 H3B 110.00 . . no
C4 C3 H3A 110.00 . . no
C4 C3 H3B 110.00 . . no
H3A C3 H3B 108.00 . . no
O2 C4 H4A 110.00 . . no
O2 C4 H4B 110.00 . . no
C3 C4 H4A 110.00 . . no
C3 C4 H4B 110.00 . . no
H4A C4 H4B 108.00 . . no
N1 C5 H5A 109.00 . . no
N1 C5 H5B 109.00 . . no
N1 C5 H5C 109.00 . . no
H5A C5 H5B 109.00 . . no
H5A C5 H5C 109.00 . . no
H5B C5 H5C 110.00 . . no
O3 C6 H6C 110.00 . . no
O3 C6 H6D 110.00 . . no
O3 C6 H6A 110.00 . . no
O3 C6 H6B 110.00 . . no
C7 C6 H6C 110.00 . . no
C7 C6 H6D 110.00 . . no
H6C C6 H6D 108.00 . . no
C7A C6 H6A 110.00 . . no
C7A C6 H6B 110.00 . . no
H6A C6 H6B 108.00 . . no
N2 C7 H7C 109.00 . . no
N2 C7 H7D 109.00 . . no
C6 C7 H7C 109.00 . . no
C6 C7 H7D 109.00 . . no
H7C C7 H7D 108.00 . . no
H7A C7A H7B 109.00 . . no
N2 C7A H7A 110.00 . . no
N2 C7A H7B 110.00 . . no
C6 C7A H7A 110.00 . . no
C6 C7A H7B 110.00 . . no
C9 C8 H8C 109.00 . . no
C9 C8 H8D 109.00 . . no
N2 C8 H8D 109.00 . . no
N2 C8 H8C 109.00 . . no
H8C C8 H8D 108.00 . . no
N2 C8A H8A 110.00 . . no
N2 C8A H8B 110.00 . . no
H8A C8A H8B 108.00 . . no
C9 C8A H8B 110.00 . . no
C9 C8A H8A 110.00 . . no
O4 C9 H9A 108.00 . . no
O4 C9 H9D 110.00 . . no
C8 C9 H9D 109.00 . . no
O4 C9 H9B 108.00 . . no
C8 C9 H9C 110.00 . . no
O4 C9 H9C 110.00 . . no
C8A C9 H9B 108.00 . . no
H9A C9 H9B 108.00 . . no
H9C C9 H9D 108.00 . . no
C8A C9 H9A 108.00 . . no
N2 C10 H10C 109.00 . . no
N2 C10 H10A 109.00 . . no
N2 C10 H10B 109.00 . . no
H10B C10 H10C 110.00 . . no
H10A C10 H10B 109.00 . . no
H10A C10 H10C 109.00 . . no
N2 C10A H10E 109.00 . . no
H10D C10A H10F 109.00 . . no
N2 C10A H10F 109.00 . . no
H10D C10A H10E 110.00 . . no
N2 C10A H10D 109.00 . . no
H10E C10A H10F 109.00 . . no
O5 C11 H11A 110.00 . . no
O5 C11 H11B 110.00 . . no
O5 C11 H11D 110.00 . . no
C12 C11 H11A 110.00 . . no
O5 C11 H11C 109.00 . . no
C12 C11 H11B 110.00 . . no
H11A C11 H11B 109.00 . . no
C12A C11 H11C 109.00 . . no
C12A C11 H11D 109.00 . . no
H11C C11 H11D 108.00 . . no
N3 C12 H12A 110.00 . . no
N3 C12 H12B 110.00 . . no
C11 C12 H12A 110.00 . . no
C11 C12 H12B 110.00 . . no
H12A C12 H12B 108.00 . . no
C11 C12A H12C 110.00 . . no
C11 C12A H12D 110.00 . . no
H12C C12A H12D 108.00 . . no
N3 C12A H12D 110.00 . . no
N3 C12A H12C 110.00 . . no
H13A C13 H13B 109.00 . . no
C14 C13 H13B 110.00 . . no
N3 C13 H13A 110.00 . . no
N3 C13 H13B 111.00 . . no
C14 C13 H13A 110.00 . . no
N3 C13A H13C 111.00 . . no
N3 C13A H13D 111.00 . . no
C14 C13A H13C 111.00 . . no
C14 C13A H13D 111.00 . . no
H13C C13A H13D 109.00 . . no
O6 C14 H14C 110.00 . . no
O6 C14 H14D 110.00 . . no
C13 C14 H14A 110.00 . . no
C13 C14 H14B 110.00 . . no
H14A C14 H14B 108.00 . . no
O6 C14 H14A 110.00 . . no
O6 C14 H14B 110.00 . . no
H14C C14 H14D 108.00 . . no
C13A C14 H14C 110.00 . . no
C13A C14 H14D 110.00 . . no
N3 C15 H15C 109.00 . . no
H15B C15 H15C 110.00 . . no
H15A C15 H15B 110.00 . . no
H15A C15 H15C 109.00 . . no
N3 C15 H15B 109.00 . . no
N3 C15 H15A 109.00 . . no
N3 C15A H15D 110.00 . . no
N3 C15A H15E 109.00 . . no
N3 C15A H15F 109.00 . . no
H15D C15A H15E 109.00 . . no
H15D C15A H15F 109.00 . . no
H15E C15A H15F 109.00 . . no
Cl1 C16 Cl2 112.2(3) . . yes
Cl1 C16 Cl3 111.9(3) . . yes
Cl2 C16 Cl3 104.5(3) . . yes
Cl1A C16 Cl2A 100.6(7) . . yes
Cl1A C16 Cl3A 94.9(5) . . yes
Cl2A C16 Cl3A 124.0(7) . . yes
Cl1 C16 H16 122.00 . . no
Cl2 C16 H16 107.00 . . no
Cl3 C16 H16 97.00 . . no
Cl1A C16 H16 112.00 . . no
Cl2A C16 H16 112.00 . . no
Cl3A C16 H16 112.00 . . no
Cl4 C17 Cl5 115.7(4) . . yes
Cl4 C17 Cl6 108.9(3) . . yes
Cl5 C17 Cl6 101.9(4) . . yes
Cl4A C17 Cl5A 102.2(5) . . yes
Cl4A C17 Cl6A 104.9(3) . . yes
Cl5A C17 Cl6A 119.2(6) . . yes
Cl4 C17 H17 121.00 . . no
Cl5 C17 H17 111.00 . . no
Cl6 C17 H17 94.00 . . no
Cl4A C17 H17 110.00 . . no
Cl5A C17 H17 110.00 . . no
Cl6A C17 H17 110.00 . . no
Cl7 C18 Cl8 109.1(3) . . yes
Cl7 C18 Cl9 109.7(2) . . yes
Cl8 C18 Cl9 112.3(2) . . yes
Cl7 C18 H18 109.00 . . no
Cl8 C18 H18 109.00 . . no
Cl9 C18 H18 109.00 . . no

loop_
_geom_bond_atom_site_label_1
_geom_bond_atom_site_label_2
_geom_bond_distance
_geom_bond_site_symmetry_2
_geom_bond_publ_flag
Fe1 O1 1.978(2) . yes
Fe1 O3 1.990(2) . yes
Fe1 O5 2.035(3) . yes
Fe1 O1 2.025(2) 2_755 yes
Fe1 O2 1.928(3) 2_755 yes
Fe1 N1 2.248(3) 2_755 yes
Fe2 O3 2.010(3) . yes
Fe2 O4 1.907(3) . yes
Fe2 O5 2.010(2) . yes
Fe2 O6 1.906(2) . yes
Fe2 N2 2.314(3) . yes
Fe2 N3 2.301(4) . yes
Cl1 C16 1.658(6) . yes
Cl1A C16 2.062(12) . yes
Cl2 C16 1.768(5) . yes
Cl2A C16 1.607(14) . yes
Cl3 C16 1.825(7) . yes
Cl3A C16 1.712(9) . yes
Cl4 C17 1.626(8) . yes
Cl4A C17 1.999(8) . yes
Cl5 C17 1.745(8) . yes
Cl5A C17 1.754(13) . yes
Cl6 C17 1.925(6) . yes
Cl6A C17 1.599(6) . yes
Cl7 C18 1.762(4) . yes
Cl8 C18 1.760(5) . yes
Cl9 C18 1.746(5) . yes
O1 C1 1.414(4) . yes
O2 C4 1.403(5) . yes
O3 C6 1.418(5) . yes
O4 C9 1.402(6) . yes
O5 C11 1.423(5) . yes
O6 C14 1.404(6) . yes
N1 C5 1.476(5) . yes
N1 C2 1.473(5) . yes
N1 C3 1.484(6) . yes
N2 C10A 1.510(15) . yes
N2 C8A 1.483(15) . yes
N2 C10 1.507(9) . yes
N2 C7A 1.56(2) . yes
N2 C8 1.450(9) . yes
N2 C7 1.440(7) . yes
N3 C12 1.437(8) . yes
N3 C15A 1.430(12) . yes
N3 C13 1.499(9) . yes
N3 C12A 1.512(9) . yes
N3 C13A 1.489(11) . yes
N3 C15 1.491(9) . yes
C1 C2 1.527(6) . no
C3 C4 1.514(6) . no
C6 C7A 1.492(14) . no
C6 C7 1.515(7) . no
C8 C9 1.485(10) . no
C8A C9 1.483(16) . no
C11 C12 1.553(10) . no
C11 C12A 1.484(10) . no
C13 C14 1.538(9) . no
C13A C14 1.579(10) . no
C1 H1B 0.9700 . no
C1 H1A 0.9700 . no
C2 H2B 0.9700 . no
C2 H2A 0.9700 . no
C3 H3A 0.9700 . no
C3 H3B 0.9700 . no
C4 H4B 0.9700 . no
C4 H4A 0.9700 . no
C5 H5C 0.9600 . no
C5 H5A 0.9600 . no
C5 H5B 0.9600 . no
C6 H6B 0.9700 . no
C6 H6A 0.9700 . no
C6 H6D 0.9700 . no
C6 H6C 0.9700 . no
C7 H7C 0.9700 . no
C7 H7D 0.9700 . no
C7A H7B 0.9700 . no
C7A H7A 0.9700 . no
C8 H8C 0.9700 . no
C8 H8D 0.9700 . no
C8A H8A 0.9700 . no
C8A H8B 0.9700 . no
C9 H9C 0.9700 . no
C9 H9B 0.9700 . no
C9 H9A 0.9700 . no
C9 H9D 0.9700 . no
C10 H10A 0.9600 . no
C10 H10C 0.9600 . no
C10 H10B 0.9600 . no
C10A H10F 0.9600 . no
C10A H10D 0.9600 . no
C10A H10E 0.9600 . no
C11 H11B 0.9700 . no
C11 H11D 0.9700 . no
C11 H11A 0.9700 . no
C11 H11C 0.9700 . no
C12 H12A 0.9700 . no
C12 H12B 0.9700 . no
C12A H12D 0.9700 . no
C12A H12C 0.9700 . no
C13 H13B 0.9700 . no
C13 H13A 0.9700 . no
C13A H13D 0.9700 . no
C13A H13C 0.9700 . no
C14 H14B 0.9700 . no
C14 H14D 0.9700 . no
C14 H14C 0.9700 . no
C14 H14A 0.9700 . no
C15 H15A 0.9600 . no
C15 H15B 0.9600 . no
C15 H15C 0.9600 . no
C15A H15E 0.9600 . no
C15A H15D 0.9600 . no
C15A H15F 0.9600 . no
C16 H16 0.9800 . no
C17 H17 0.9800 . no
C18 H18 0.9800 . no

loop_
_geom_contact_atom_site_label_1
_geom_contact_atom_site_label_2
_geom_contact_distance
_geom_contact_site_symmetry_2
_geom_contact_publ_flag
Fe1 H11B 3.3200 2_755 no
Fe1 H11D 3.4700 2_755 no
Fe2 H5B 3.5000 2_755 no
Cl1A Cl4 3.601(10) 2_666 no
Cl1A C15 3.152(12) 2_656 no
Cl1A C10 3.259(13) . no
Cl2 Cl7 3.598(4) 2_566 no
Cl2A Cl3A 3.674(17) 2_566 no
Cl2A Cl7 3.490(15) 2_566 no
Cl3A Cl7 3.313(7) . no
Cl3A Cl2A 3.674(17) 2_566 no
Cl4 Cl1A 3.601(10) 2_666 no
Cl4A Cl9 3.688(5) 2_665 no
Cl5 Cl5 3.316(9) 2_665 no
Cl5A Cl5A 3.332(16) 2_665 no
Cl6 C14 3.573(5) . no
Cl7 Cl3A 3.313(7) . no
Cl7 C14 3.560(5) . no
Cl7 Cl2 3.598(4) 2_566 no
Cl7 Cl2A 3.490(15) 2_566 no
Cl8 C3 3.631(5) . no
Cl9 Cl9 3.311(3) 2_565 no
Cl9 Cl4A 3.688(5) 2_665 no
Cl1A H10B 2.9500 . no
Cl1A H15B 2.9200 2_656 no
Cl1A H15C 2.6700 2_656 no
Cl1A H10A 2.8400 . no
Cl3A H9C 3.0000 2_656 no
Cl4 H10F 2.8900 . no
Cl4A H1A 3.0200 . no
Cl6 H10D 3.0000 2_666 no
Cl6 H5C 3.0300 2_665 no
Cl7 H6B 2.8900 1_455 no
Cl7 H14B 2.9400 . no
Cl7 H6C 3.0900 1_455 no
Cl7 H14C 3.0700 . no
Cl8 H12B 2.9000 2_655 no
Cl8 H3B 3.1400 . no
O1 O2 2.936(4) 2_755 no
O1 O3 3.064(4) . no
O1 C3 3.387(6) . no
O1 O1 2.441(3) 2_755 no
O1 N1 2.685(4) . no
O1 C11 3.144(5) 2_755 no
O1 O5 3.100(3) . no
O1 O5 2.902(4) 2_755 no
O1 O2 3.150(3) . no
O2 O1 3.150(3) . no
O2 C18 3.009(5) 2_655 no
O2 O1 2.936(4) 2_755 no
O2 O3 2.815(4) 2_755 no
O2 N1 2.704(4) . no
O2 C6 3.094(5) 2_755 no
O2 C11 3.379(5) . no
O3 O6 3.009(4) . no
O3 C7 2.388(6) . no
O3 C7A 2.363(16) . no
O3 N2 2.663(4) . no
O3 O5 2.378(3) . no
O3 O2 2.815(4) 2_755 no
O3 C8 3.221(9) . no
O3 O1 3.064(4) . no
O4 C8 2.374(9) . no
O4 C12A 3.337(9) . no
O4 C8A 2.439(16) . no
O4 C15A 3.146(14) . no
O4 C16 3.029(5) 2_656 no
O4 O5 3.052(4) . no
O4 N2 2.691(4) . no
O4 C15 2.954(10) . no
O4 N3 2.910(5) . no
O5 C2 3.329(5) 2_755 no
O5 C12A 2.391(10) . no
O5 N1 3.011(4) 2_755 no
O5 O3 2.378(3) . no
O5 C13A 3.245(12) . no
O5 O1 3.100(3) . no
O5 C12 2.399(9) . no
O5 O4 3.052(4) . no
O5 C5 3.207(6) 2_755 no
O5 N3 2.703(4) . no
O5 O1 2.902(4) 2_755 no
O6 C10 3.011(8) . no
O6 C17 3.022(5) . no
O6 C13 2.415(9) . no
O6 C7 3.185(7) . no
O6 N2 2.854(4) . no
O6 C10A 3.057(19) . no
O6 C12 3.300(9) . no
O6 N3 2.684(4) . no
O6 C13A 2.416(11) . no
O6 O3 3.009(4) . no
O1 H11B 2.5500 2_755 no
O2 H6B 2.5600 2_755 no
O2 H11B 2.5600 . no
O2 H18 2.0300 2_655 no
O2 H6C 2.8600 2_755 no
O2 H11D 2.5100 . no
O3 H8D 2.8900 . no
O4 H16 2.0900 2_656 no
O4 H15C 2.8900 . no
O4 H15F 2.7200 . no
O4 H15B 2.6400 . no
O5 H13D 2.8800 . no
O5 H5B 2.6500 2_755 no
O6 H10E 2.8700 . no
O6 H10B 2.4900 . no
O6 H17 2.0400 . no
O6 H7D 2.8000 . no
O6 H1B 2.9000 . no
N1 O5 3.011(4) 2_755 no
N1 O1 2.685(4) . no
N1 O2 2.704(4) . no
N2 O6 2.854(4) . no
N2 O3 2.663(4) . no
N2 O4 2.691(4) . no
N2 C6 2.444(6) . no
N2 C9 2.422(6) . no
N3 O5 2.703(4) . no
N3 C14 2.427(5) . no
N3 C11 2.439(5) . no
N3 O4 2.910(5) . no
N3 O6 2.684(4) . no
C2 C11 3.543(7) 2_755 no
C3 Cl8 3.631(5) . no
C4 C18 3.519(6) 2_655 no
C9 C16 3.525(7) 2_656 no
C10 Cl1A 3.259(13) . no
C11 C2 3.543(7) 2_755 no
C11 O2 3.379(5) . no
C14 Cl6 3.573(5) . no
C14 C17 3.347(6) . no
C14 Cl7 3.560(5) . no
C15 Cl1A 3.152(12) 2_656 no
C16 O4 3.029(5) 2_656 no
C16 C9 3.525(7) 2_656 no
C17 O6 3.022(5) . no
C17 C14 3.347(6) . no
C18 O2 3.009(5) 2_655 no
C18 C4 3.519(6) 2_655 no
C1 H3B 2.6500 . no
C2 H11C 2.8900 2_755 no
C3 H1B 2.8800 . no
C4 H5A 2.8500 . no
C4 H18 2.6900 2_655 no
C4 H6B 2.9700 2_755 no
C5 H4B 2.9500 . no
C6 H10F 2.7700 . no
C6 H8D 2.6100 . no
C7A H9A 3.0200 . no
C8 H6D 2.9200 . no
C9 H10A 2.7000 . no
C9 H7B 2.7800 . no
C9 H16 2.7300 2_656 no
C10 H9D 2.8700 . no
C10A H6A 2.8800 . no
C11 H2B 2.9000 2_755 no
C11 H15C 2.8100 . no
C11 H13D 2.4700 . no
C12 H14A 2.7300 . no
C13A H11D 2.6800 . no
C14 H15E 2.7200 . no
C14 H17 2.5200 . no
C14 H12A 2.5200 . no
C15 H11A 2.9300 . no
C15A H14D 2.8000 . no
C16 H15C 2.9500 2_656 no
C17 H14C 2.8600 . no
C17 H14B 2.9500 . no
C17 H10F 3.0400 . no
C18 H6C 3.0500 1_455 no
H1A Cl4A 3.0200 . no
H1B H3B 2.2000 . no
H1B C3 2.8800 . no
H1B O6 2.9000 . no
H2A H3B 2.4800 . no
H2A H5C 2.5600 . no
H2B H11A 2.5600 2_755 no
H2B H11C 2.1300 2_755 no
H2B H5B 2.3400 . no
H2B C11 2.9000 2_755 no
H3A H5A 2.5600 . no
H3A H5C 2.3800 . no
H3B Cl8 3.1400 . no
H3B H1B 2.2000 . no
H3B H2A 2.4800 . no
H3B C1 2.6500 . no
H4A H13C 2.5500 2_655 no
H4A H18 2.5900 2_655 no
H4B H5A 2.3700 . no
H4B C5 2.9500 . no
H4B H6B 2.4800 2_755 no
H5A H4B 2.3700 . no
H5A C4 2.8500 . no
H5A H3A 2.5600 . no
H5B H2B 2.3400 . no
H5B Fe2 3.5000 2_755 no
H5B O5 2.6500 2_755 no
H5C Cl6 3.0300 2_665 no
H5C H3A 2.3800 . no
H5C H2A 2.5600 . no
H6A H10F 2.2800 . no
H6A C10A 2.8800 . no
H6B Cl7 2.8900 1_655 no
H6B H4B 2.4800 2_755 no
H6B C4 2.9700 2_755 no
H6B H18 2.5500 1_655 no
H6B O2 2.5600 2_755 no
H6C O2 2.8600 2_755 no
H6C Cl7 3.0900 1_655 no
H6C H18 2.5800 1_655 no
H6C C18 3.0500 1_655 no
H6D H8D 2.2500 . no
H6D C8 2.9200 . no
H7A H10F 2.4400 . no
H7A H8B 2.5600 . no
H7A H10D 2.1700 . no
H7B H8B 2.3000 . no
H7B H9A 2.4000 . no
H7B C9 2.7800 . no
H7D H10B 2.3400 . no
H7D O6 2.8000 . no
H8A H10E 2.4300 . no
H8B H10D 2.5300 . no
H8B H7A 2.5600 . no
H8B H7B 2.3000 . no
H8C H10C 2.4600 . no
H8D C6 2.6100 . no
H8D H6D 2.2500 . no
H8D O3 2.8900 . no
H9A C7A 3.0200 . no
H9A H7B 2.4000 . no
H9C Cl3A 3.0000 2_656 no
H9C H16 2.4500 2_656 no
H9D H10A 2.2700 . no
H9D C10 2.8700 . no
H10A H9D 2.2700 . no
H10A C9 2.7000 . no
H10A Cl1A 2.8400 . no
H10B Cl1A 2.9500 . no
H10B H7D 2.3400 . no
H10B O6 2.4900 . no
H10C H8C 2.4600 . no
H10D H8B 2.5300 . no
H10D Cl6 3.0000 2_666 no
H10D H7A 2.1700 . no
H10E O6 2.8700 . no
H10E H8A 2.4300 . no
H10F C17 3.0400 . no
H10F H6A 2.2800 . no
H10F H17 2.5900 . no
H10F Cl4 2.8900 . no
H10F H7A 2.4400 . no
H10F C6 2.7700 . no
H11A H15C 2.3400 . no
H11A C15 2.9300 . no
H11A H2B 2.5600 2_755 no
H11B O2 2.5600 . no
H11B O1 2.5500 2_755 no
H11B Fe1 3.3200 2_755 no
H11C H2B 2.1300 2_755 no
H11C C2 2.8900 2_755 no
H11D H13D 1.9800 . no
H11D Fe1 3.4700 2_755 no
H11D C13A 2.6800 . no
H11D O2 2.5100 . no
H12A C14 2.5200 . no
H12A H14A 2.0300 . no
H12B Cl8 2.9000 2_655 no
H12B H15A 2.3800 . no
H12C H15F 2.3200 . no
H12D H15D 2.5500 . no
H13A H15B 2.3100 . no
H13B H15A 2.4800 . no
H13C H4A 2.5500 2_655 no
H13C H15D 2.3700 . no
H13D O5 2.8800 . no
H13D H11D 1.9800 . no
H13D C11 2.4700 . no
H14A H12A 2.0300 . no
H14A C12 2.7300 . no
H14B H17 2.2900 . no
H14B C17 2.9500 . no
H14B Cl7 2.9400 . no
H14C C17 2.8600 . no
H14C Cl7 3.0700 . no
H14C H17 2.2300 . no
H14D H15E 2.2200 . no
H14D C15A 2.8000 . no
H15A H12B 2.3800 . no
H15A H13B 2.4800 . no
H15B Cl1A 2.9200 2_656 no
H15B H13A 2.3100 . no
H15B O4 2.6400 . no
H15C Cl1A 2.6700 2_656 no
H15C C16 2.9500 2_656 no
H15C C11 2.8100 . no
H15C H11A 2.3400 . no
H15C O4 2.8900 . no
H15D H12D 2.5500 . no
H15D H13C 2.3700 . no
H15E C14 2.7200 . no
H15E H14D 2.2200 . no
H15F O4 2.7200 . no
H15F H12C 2.3200 . no
H16 C9 2.7300 2_656 no
H16 H9C 2.4500 2_656 no
H16 O4 2.0900 2_656 no
H17 O6 2.0400 . no
H17 C14 2.5200 . no
H17 H10F 2.5900 . no
H17 H14C 2.2300 . no
H17 H14B 2.2900 . no
H18 H6C 2.5800 1_455 no
H18 H6B 2.5500 1_455 no
H18 O2 2.0300 2_655 no
H18 C4 2.6900 2_655 no
H18 H4A 2.5900 2_655 no

loop_
_geom_hbond_atom_site_label_D
_geom_hbond_atom_site_label_H
_geom_hbond_atom_site_label_A
_geom_hbond_distance_DH
_geom_hbond_distance_HA
_geom_hbond_distance_DA
_geom_hbond_angle_DHA
_geom_hbond_site_symmetry_A
_geom_hbond_publ_flag
C10 H10B O6 0.9600 2.4900 3.011(8) 114.00 . yes
C11 H11B O2 0.9700 2.5600 3.379(5) 142.00 . yes
C11 H11B O1 0.9700 2.5500 3.144(5) 119.00 2_755 yes
C16 H16 O4 0.9800 2.0900 3.029(5) 161.00 2_656 yes
C17 H17 O6 0.9800 2.0400 3.022(5) 175.00 . yes
C18 H18 O2 0.9800 2.0300 3.009(5) 172.00 2_655 yes

loop_
_geom_torsion_atom_site_label_1
_geom_torsion_atom_site_label_2
_geom_torsion_atom_site_label_3
_geom_torsion_atom_site_label_4
_geom_torsion
_geom_torsion_site_symmetry_1
_geom_torsion_site_symmetry_3
_geom_torsion_site_symmetry_4
_geom_torsion_publ_flag
O3 Fe1 O1 C1 3.1(3) . . . no
O3 Fe1 O1 Fe1 -162.36(11) . . 2_755 no
O5 Fe1 O1 C1 77.1(3) . . . no
O5 Fe1 O1 Fe1 -88.32(12) . . 2_755 no
O1 Fe1 O1 C1 165.5(4) 2_755 . . no
O1 Fe1 O1 Fe1 0.00(11) 2_755 . 2_755 no
O2 Fe1 O1 C1 -90.3(3) 2_755 . . no
O2 Fe1 O1 Fe1 104.25(12) 2_755 . 2_755 no
N1 Fe1 O1 C1 -173.8(3) 2_755 . . no
N1 Fe1 O1 Fe1 20.8(3) 2_755 . 2_755 no
O1 Fe1 O3 Fe2 90.39(12) . . . no
O1 Fe1 O3 C6 -84.1(3) . . . no
O5 Fe1 O3 Fe2 -7.92(10) . . . no
O5 Fe1 O3 C6 177.6(3) . . . no
O2 Fe1 O3 Fe2 -171.61(12) 2_755 . . no
O2 Fe1 O3 C6 13.9(3) 2_755 . . no
N1 Fe1 O3 Fe2 -91.20(14) 2_755 . . no
N1 Fe1 O3 C6 94.4(3) 2_755 . . no
O1 Fe1 O5 Fe2 -90.43(12) . . . no
O1 Fe1 O5 C11 67.1(3) . . . no
O3 Fe1 O5 Fe2 7.85(10) . . . no
O3 Fe1 O5 C11 165.4(3) . . . no
O1 Fe1 O5 Fe2 -165.53(11) 2_755 . . no
O1 Fe1 O5 C11 -8.0(3) 2_755 . . no
O2 Fe1 O5 Fe2 55.2(3) 2_755 . . no
O2 Fe1 O5 C11 -147.3(3) 2_755 . . no
N1 Fe1 O5 Fe2 116.83(12) 2_755 . . no
N1 Fe1 O5 C11 -85.6(3) 2_755 . . no
O1 Fe1 O1 Fe1 0.00(12) . 2_755 2_755 no
O1 Fe1 O1 C1 167.8(3) . 2_755 2_755 no
O5 Fe1 O1 Fe1 101.21(12) . 2_755 2_755 no
O5 Fe1 O1 C1 -91.0(3) . 2_755 2_755 no
O1 Fe1 O2 C4 -167.2(3) . 2_755 2_755 no
O3 Fe1 O2 C4 91.3(3) . 2_755 2_755 no
O5 Fe1 O2 C4 46.8(4) . 2_755 2_755 no
O1 Fe1 N1 C2 -42.4(4) . 2_755 2_755 no
O1 Fe1 N1 C3 76.2(4) . 2_755 2_755 no
O1 Fe1 N1 C5 -163.2(3) . 2_755 2_755 no
O3 Fe1 N1 C2 140.8(2) . 2_755 2_755 no
O3 Fe1 N1 C3 -100.6(3) . 2_755 2_755 no
O3 Fe1 N1 C5 20.0(3) . 2_755 2_755 no
O5 Fe1 N1 C2 69.6(2) . 2_755 2_755 no
O5 Fe1 N1 C3 -171.8(3) . 2_755 2_755 no
O5 Fe1 N1 C5 -51.3(3) . 2_755 2_755 no
O4 Fe2 O3 Fe1 104.34(12) . . . no
O4 Fe2 O3 C6 -80.7(3) . . . no
O5 Fe2 O3 Fe1 8.01(10) . . . no
O5 Fe2 O3 C6 -177.0(3) . . . no
O6 Fe2 O3 Fe1 -103.41(12) . . . no
O6 Fe2 O3 C6 71.5(3) . . . no
N2 Fe2 O3 Fe1 175.05(14) . . . no
N2 Fe2 O3 C6 -10.0(3) . . . no
N3 Fe2 O3 Fe1 -18.2(2) . . . no
N3 Fe2 O3 C6 156.7(3) . . . no
O3 Fe2 O4 C9 64.6(4) . . . no
O5 Fe2 O4 C9 140.7(4) . . . no
O6 Fe2 O4 C9 -73.2(4) . . . no
N2 Fe2 O4 C9 -4.3(4) . . . no
N3 Fe2 O4 C9 -143.0(4) . . . no
O3 Fe2 O5 Fe1 -7.76(10) . . . no
O3 Fe2 O5 C11 -168.0(3) . . . no
O4 Fe2 O5 Fe1 -118.16(14) . . . no
O4 Fe2 O5 C11 81.6(3) . . . no
O6 Fe2 O5 Fe1 86.25(13) . . . no
O6 Fe2 O5 C11 -74.0(3) . . . no
N2 Fe2 O5 Fe1 -30.5(2) . . . no
N2 Fe2 O5 C11 169.3(3) . . . no
N3 Fe2 O5 Fe1 157.82(13) . . . no
N3 Fe2 O5 C11 -2.4(3) . . . no
O3 Fe2 O6 C14 146.5(3) . . . no
O4 Fe2 O6 C14 -72.5(4) . . . no
O5 Fe2 O6 C14 71.1(3) . . . no
N2 Fe2 O6 C14 -139.2(3) . . . no
N3 Fe2 O6 C14 0.4(3) . . . no
O3 Fe2 N2 C7 29.5(3) . . . no
O3 Fe2 N2 C8 -91.7(4) . . . no
O3 Fe2 N2 C10 150.1(3) . . . no
O4 Fe2 N2 C7 146.9(3) . . . no
O4 Fe2 N2 C8 25.7(4) . . . no
O4 Fe2 N2 C10 -92.5(3) . . . no
O5 Fe2 N2 C7 51.8(4) . . . no
O5 Fe2 N2 C8 -69.4(5) . . . no
O5 Fe2 N2 C10 172.4(3) . . . no
O6 Fe2 N2 C7 -72.8(3) . . . no
O6 Fe2 N2 C8 166.1(4) . . . no
O6 Fe2 N2 C10 47.9(3) . . . no
N3 Fe2 N2 C7 -140.0(3) . . . no
N3 Fe2 N2 C8 98.8(5) . . . no
N3 Fe2 N2 C10 -19.4(4) . . . no
O3 Fe2 N3 C12 0.8(5) . . . no
O3 Fe2 N3 C13 -117.8(4) . . . no
O3 Fe2 N3 C15 125.5(4) . . . no
O4 Fe2 N3 C12 -128.2(4) . . . no
O4 Fe2 N3 C13 113.3(4) . . . no
O4 Fe2 N3 C15 -3.5(4) . . . no
O5 Fe2 N3 C12 -24.8(4) . . . no
O5 Fe2 N3 C13 -143.4(4) . . . no
O5 Fe2 N3 C15 99.9(4) . . . no
O6 Fe2 N3 C12 92.6(4) . . . no
O6 Fe2 N3 C13 -26.0(4) . . . no
O6 Fe2 N3 C15 -142.7(4) . . . no
N2 Fe2 N3 C12 161.9(4) . . . no
N2 Fe2 N3 C13 43.4(4) . . . no
N2 Fe2 N3 C15 -73.3(5) . . . no
Fe1 O1 C1 C2 171.4(3) . . . no
Fe1 O1 C1 C2 -24.9(4) 2_755 . . no
Fe1 O2 C4 C3 -41.4(5) 2_755 . . no
Fe1 O3 C6 C7 162.5(3) . . . no
Fe2 O3 C6 C7 -11.3(4) . . . no
Fe2 O4 C9 C8 -18.7(7) . . . no
Fe1 O5 C11 C12 -127.5(4) . . . no
Fe2 O5 C11 C12 27.4(4) . . . no
Fe2 O6 C14 C13 25.7(6) . . . no
Fe1 N1 C2 C1 -41.0(4) 2_755 . . no
C3 N1 C2 C1 73.1(5) . . . no
C5 N1 C2 C1 -163.3(4) . . . no
Fe1 N1 C3 C4 -34.7(4) 2_755 . . no
C2 N1 C3 C4 -149.8(4) . . . no
C5 N1 C3 C4 87.0(5) . . . no
C10 N2 C8 C9 74.9(7) . . . no
C8 N2 C7 C6 65.6(6) . . . no
C10 N2 C7 C6 -164.2(5) . . . no
Fe2 N2 C7 C6 -44.8(5) . . . no
C7 N2 C8 C9 -154.6(5) . . . no
Fe2 N2 C8 C9 -42.5(6) . . . no
C12 N3 C13 C14 -68.4(7) . . . no
C15 N3 C13 C14 168.3(6) . . . no
Fe2 N3 C12 C11 45.7(6) . . . no
C13 N3 C12 C11 156.9(5) . . . no
C15 N3 C12 C11 -82.7(7) . . . no
Fe2 N3 C13 C14 43.8(6) . . . no
O1 C1 C2 N1 43.8(5) . . . no
N1 C3 C4 O2 50.0(5) . . . no
O3 C6 C7 N2 39.4(6) . . . no
N2 C8 C9 O4 43.6(8) . . . no
O5 C11 C12 N3 -49.5(6) . . . no
N3 C13 C14 O6 -47.5(7) . . . no
